data_2224490
loop_
_publ_author_name
'Gayathri, P.'
'Jayabharathi, J.'
'Rajarajan, G.'
'Thiruvalluvar, A.'
'Butcher, R. J.'

_publ_section_title
;
 <i>t</i>-3-Pentyl-<i>r</i>-2,<i>c</i>-6-diphenylpiperidin-4-one
;
_journal_coeditor_code WN2365
_journal_issue 12
_journal_name_full 'Acta Crystallographica Section E'
_journal_page_first o3083
_journal_paper_doi 10.1107/S1600536809046753
_journal_volume 65
_journal_year 2009
_chemical_formula_iupac 'C22 H27 N O'
_chemical_formula_moiety 'C22 H27 N O'
_chemical_formula_structural 'C22 H27 N O'
_chemical_formula_sum 'C22 H27 N O'
_chemical_formula_weight 321.45
_chemical_melting_point 368
_chemical_name_common piperidin-4-one
_chemical_name_systematic
;
<i>t</i>-3-Pentyl-<i>r</i>-2,<i>c</i>-6-diphenylpiperidin-4-one
;
_space_group_IT_number 14
_symmetry_cell_setting monoclinic
_symmetry_space_group_name_Hall '-P 2yn'
_symmetry_space_group_name_H-M 'P 1 21/n 1'
_atom_sites_solution_hydrogens geom
_atom_sites_solution_primary direct
_atom_sites_solution_secondary difmap
_cell_angle_alpha 90
_cell_angle_beta 94.377(3)
_cell_angle_gamma 90
_cell_formula_units_Z 4
_cell_length_a 12.2318(5)
_cell_length_b 5.5879(2)
_cell_length_c 26.9977(10)
_cell_measurement_reflns_used 5712
_cell_measurement_temperature 110(2)
_cell_measurement_theta_max 32.7303
_cell_measurement_theta_min 4.9407
_cell_volume 1839.91(12)
_computing_cell_refinement 'CrysAlis Pro (Oxford Diffraction, 2009)'
_computing_data_collection 'CrysAlis Pro (Oxford Diffraction, 2009)'
_computing_data_reduction 'CrysAlis Pro (Oxford Diffraction, 2009)'
_computing_molecular_graphics 'ORTEP-3 (Farrugia, 1997)'
_computing_publication_material 'PLATON (Spek, 2009)'
_computing_structure_refinement 'SHELXL97 (Sheldrick, 2008)'
_computing_structure_solution 'SHELXS97 (Sheldrick, 2008)'
_diffrn_ambient_temperature 110(2)
_diffrn_detector_area_resol_mean 10.5081
_diffrn_measured_fraction_theta_full 0.991
_diffrn_measured_fraction_theta_max 0.902
_diffrn_measurement_device_type 'Oxford Diffraction Xcalibur Ruby Gemini'
_diffrn_measurement_method \w
_diffrn_radiation_monochromator graphite
_diffrn_radiation_source 'Enhance (Mo) X-ray Source'
_diffrn_radiation_type MoK\a
_diffrn_radiation_wavelength 0.71073
_diffrn_reflns_av_R_equivalents 0.0300
_diffrn_reflns_av_sigmaI/netI 0.0528
_diffrn_reflns_limit_h_max 17
_diffrn_reflns_limit_h_min -17
_diffrn_reflns_limit_k_max 8
_diffrn_reflns_limit_k_min -8
_diffrn_reflns_limit_l_max 40
_diffrn_reflns_limit_l_min -35
_diffrn_reflns_number 16194
_diffrn_reflns_theta_full 25.00
_diffrn_reflns_theta_max 32.82
_diffrn_reflns_theta_min 4.95
_diffrn_standards_decay_% 0
_diffrn_standards_interval_count 0
_diffrn_standards_interval_time 0
_diffrn_standards_number 0
_exptl_absorpt_coefficient_mu 0.070
_exptl_absorpt_correction_T_max 1.00000
_exptl_absorpt_correction_T_min 0.93673
_exptl_absorpt_correction_type multi-scan
_exptl_absorpt_process_details
;
(CrysAlis Pro; Oxford Diffraction, 2009)
;
_exptl_crystal_colour colourless
_exptl_crystal_density_diffrn 1.160
_exptl_crystal_density_method 'Not Measured'
_exptl_crystal_description rectangular-plate
_exptl_crystal_F_000 696
_exptl_crystal_size_max 0.48
_exptl_crystal_size_mid 0.32
_exptl_crystal_size_min 0.12
_refine_diff_density_max 0.307
_refine_diff_density_min -0.184
_refine_ls_extinction_method none
_refine_ls_goodness_of_fit_ref 0.963
_refine_ls_hydrogen_treatment mixed
_refine_ls_matrix_type full
_refine_ls_number_parameters 221
_refine_ls_number_reflns 6192
_refine_ls_number_restraints 0
_refine_ls_restrained_S_all 0.963
_refine_ls_R_factor_all 0.0750
_refine_ls_R_factor_gt 0.0463
_refine_ls_shift/su_max 0.001
_refine_ls_shift/su_max_lt 0.001
_refine_ls_shift/su_mean <0.001
_refine_ls_structure_factor_coef Fsqd
_refine_ls_weighting_details 'calc w=1/[\s^2^(Fo^2^)+(0.0674P)^2^] where P=(Fo^2^+2Fc^2^)/3'
_refine_ls_weighting_scheme calc
_refine_ls_wR_factor_gt 0.1136
_refine_ls_wR_factor_ref 0.1207
_reflns_number_gt 4118
_reflns_number_total 6192
_reflns_threshold_expression I>2\s(I)
_cod_data_source_file wn2365.cif
_cod_data_source_block I
_cod_depositor_comments
;
The following automatic conversions were performed:
'_symmetry_cell_setting' value 'Monoclinic' changed to 'monoclinic'
according to '/home/saulius/struct/CIF-dictionaries/cif_core.dic'
dictionary named 'cif_core.dic' version 2.4.1 from 2010-06-29.

Automatic conversion script
Id: cif_fix_enum 1527 2010-12-29 10:47:43Z saulius 

The following automatic conversions were performed:

'_symmetry_cell_setting' value 'Monoclinic' changed to 'monoclinic'
according to /home/saulius/struct/CIF-dictionaries/cif_core.dic
dictionary named 'cif_core.dic' version 2.4.1 from 2010-06-29.

Automatic conversion script
Id: cif_fix_values 1715 2011-07-08 13:25:40Z adriana 
;
_cod_original_sg_symbol_H-M 'P 21/n'
_cod_database_code 2224490
_cod_database_fobs_code 2224490

loop_
_symmetry_equiv_pos_site_id
_symmetry_equiv_pos_as_xyz
1 x,y,z
2 1/2-x,1/2+y,1/2-z
3 -x,-y,-z
4 1/2+x,1/2-y,1/2+z

loop_
_atom_site_aniso_label
_atom_site_aniso_U_11
_atom_site_aniso_U_22
_atom_site_aniso_U_33
_atom_site_aniso_U_12
_atom_site_aniso_U_13
_atom_site_aniso_U_23
O4 0.0151(3) 0.0264(4) 0.0265(4) -0.0013(3) 0.0007(3) 0.0036(3)
N1 0.0131(4) 0.0236(4) 0.0147(3) -0.0032(3) 0.0021(3) -0.0007(3)
C2 0.0157(4) 0.0180(4) 0.0160(4) -0.0013(4) 0.0035(3) -0.0019(3)
C3 0.0142(4) 0.0196(5) 0.0173(4) -0.0018(4) 0.0031(3) -0.0017(4)
C4 0.0157(4) 0.0148(4) 0.0213(4) -0.0026(4) 0.0013(3) -0.0008(3)
C5 0.0168(4) 0.0238(5) 0.0170(4) -0.0019(4) 0.0012(3) -0.0021(4)
C6 0.0160(4) 0.0189(5) 0.0168(4) 0.0000(4) 0.0018(3) 0.0002(3)
C21 0.0135(4) 0.0226(5) 0.0160(4) -0.0051(4) 0.0038(3) -0.0017(4)
C22 0.0178(4) 0.0252(5) 0.0196(4) -0.0017(4) 0.0041(3) -0.0013(4)
C23 0.0180(5) 0.0330(6) 0.0255(5) 0.0004(4) 0.0010(4) 0.0041(4)
C24 0.0237(5) 0.0440(7) 0.0192(5) -0.0096(5) -0.0015(4) 0.0018(5)
C25 0.0319(6) 0.0363(6) 0.0198(5) -0.0100(5) 0.0025(4) -0.0072(4)
C26 0.0232(5) 0.0236(5) 0.0211(5) -0.0044(4) 0.0051(4) -0.0040(4)
C31 0.0170(4) 0.0247(5) 0.0193(4) -0.0027(4) 0.0053(3) -0.0037(4)
C32 0.0209(5) 0.0265(5) 0.0197(5) -0.0039(4) 0.0060(4) -0.0012(4)
C33 0.0182(4) 0.0283(5) 0.0198(4) -0.0014(4) 0.0050(3) 0.0008(4)
C34 0.0253(5) 0.0393(7) 0.0260(5) -0.0101(5) 0.0072(4) -0.0004(5)
C35 0.0249(5) 0.0461(8) 0.0347(6) -0.0062(5) 0.0101(5) 0.0083(5)
C61 0.0150(4) 0.0216(5) 0.0153(4) -0.0044(4) 0.0011(3) -0.0013(3)
C62 0.0281(5) 0.0227(5) 0.0240(5) -0.0010(4) 0.0044(4) 0.0030(4)
C63 0.0345(6) 0.0324(6) 0.0219(5) -0.0099(5) 0.0071(4) 0.0057(4)
C64 0.0204(5) 0.0401(7) 0.0193(5) -0.0113(5) 0.0056(4) -0.0045(4)
C65 0.0208(5) 0.0364(6) 0.0263(5) 0.0020(5) 0.0066(4) -0.0025(5)
C66 0.0238(5) 0.0275(5) 0.0216(5) 0.0024(4) 0.0059(4) 0.0039(4)

loop_
_atom_site_type_symbol
_atom_site_label
_atom_site_fract_x
_atom_site_fract_y
_atom_site_fract_z
_atom_site_U_iso_or_equiv
_atom_site_thermal_displace_type
_atom_site_calc_flag
_atom_site_refinement_flags
_atom_site_occupancy
O O4 -0.02984(5) 0.25856(13) 0.02836(2) 0.0227(2) Uani d . 1.000
N N1 0.29439(6) 0.34289(15) 0.05803(3) 0.0171(2) Uani d . 1.000
C C2 0.22093(7) 0.38195(17) 0.09795(3) 0.0165(2) Uani d . 1.000
C C3 0.12069(7) 0.21283(18) 0.09013(3) 0.0169(3) Uani d . 1.000
C C4 0.06862(8) 0.23999(17) 0.03724(3) 0.0173(2) Uani d . 1.000
C C5 0.14663(8) 0.24418(18) -0.00331(3) 0.0192(3) Uani d . 1.000
C C6 0.24286(7) 0.41460(18) 0.00937(3) 0.0172(3) Uani d . 1.000
C C21 0.28492(7) 0.34132(18) 0.14743(3) 0.0172(3) Uani d . 1.000
C C22 0.34717(8) 0.13503(19) 0.15574(3) 0.0207(3) Uani d . 1.000
C C23 0.40971(8) 0.1003(2) 0.20020(4) 0.0255(3) Uani d . 1.000
C C24 0.40946(9) 0.2723(2) 0.23750(4) 0.0291(3) Uani d . 1.000
C C25 0.34617(9) 0.4751(2) 0.23009(4) 0.0293(3) Uani d . 1.000
C C26 0.28428(8) 0.51060(19) 0.18526(4) 0.0225(3) Uani d . 1.000
C C31 0.03717(8) 0.24628(18) 0.12901(4) 0.0201(3) Uani d . 1.000
C C32 -0.03780(8) 0.0314(2) 0.13360(4) 0.0221(3) Uani d . 1.000
C C33 -0.12480(8) 0.06791(19) 0.17050(4) 0.0219(3) Uani d . 1.000
C C34 -0.20306(9) -0.1429(2) 0.17217(4) 0.0299(3) Uani d . 1.000
C C35 -0.29164(9) -0.1088(3) 0.20818(4) 0.0348(4) Uani d . 1.000
C C61 0.32404(7) 0.40532(18) -0.03020(3) 0.0173(3) Uani d . 1.000
C C62 0.32447(9) 0.58540(19) -0.06565(4) 0.0248(3) Uani d . 1.000
C C63 0.39528(9) 0.5724(2) -0.10367(4) 0.0294(3) Uani d . 1.000
C C64 0.46508(8) 0.3801(2) -0.10661(4) 0.0264(3) Uani d . 1.000
C C65 0.46548(9) 0.1999(2) -0.07135(4) 0.0276(3) Uani d . 1.000
C C66 0.39528(8) 0.2136(2) -0.03327(4) 0.0241(3) Uani d . 1.000
H H1 0.3572(10) 0.428(2) 0.0651(4) 0.021(3) Uiso d . 1.000
H H2 0.19459 0.55139 0.09639 0.0197 Uiso calc R 1.000
H H3 0.14887 0.04518 0.09352 0.0203 Uiso calc R 1.000
H H5A 0.10677 0.29558 -0.03481 0.0230 Uiso calc R 1.000
H H5B 0.17510 0.08071 -0.00819 0.0230 Uiso calc R 1.000
H H6 0.21426 0.58156 0.01167 0.0206 Uiso calc R 1.000
H H22 0.34686 0.01608 0.13059 0.0249 Uiso calc R 1.000
H H23 0.45262 -0.04059 0.20520 0.0306 Uiso calc R 1.000
H H24 0.45269 0.24994 0.26790 0.0349 Uiso calc R 1.000
H H25 0.34479 0.59133 0.25572 0.0351 Uiso calc R 1.000
H H26 0.24127 0.65141 0.18044 0.0270 Uiso calc R 1.000
H H31A 0.07699 0.27722 0.16169 0.0242 Uiso calc R 1.000
H H31B -0.00827 0.38878 0.12012 0.0242 Uiso calc R 1.000
H H32A 0.00745 -0.10925 0.14406 0.0266 Uiso calc R 1.000
H H32B -0.07477 -0.00435 0.10053 0.0266 Uiso calc R 1.000
H H33A -0.08807 0.09314 0.20405 0.0263 Uiso calc R 1.000
H H33B -0.16739 0.21403 0.16129 0.0263 Uiso calc R 1.000
H H34A -0.16033 -0.28830 0.18179 0.0359 Uiso calc R 1.000
H H34B -0.23859 -0.16958 0.13844 0.0359 Uiso calc R 1.000
H H35A -0.33880 -0.25068 0.20750 0.0522 Uiso calc R 1.000
H H35B -0.33584 0.03216 0.19838 0.0522 Uiso calc R 1.000
H H35C -0.25732 -0.08574 0.24184 0.0522 Uiso calc R 1.000
H H62 0.27630 0.71802 -0.06399 0.0298 Uiso calc R 1.000
H H63 0.39541 0.69675 -0.12767 0.0352 Uiso calc R 1.000
H H64 0.51277 0.37121 -0.13272 0.0317 Uiso calc R 1.000
H H65 0.51358 0.06723 -0.07319 0.0331 Uiso calc R 1.000
H H66 0.39612 0.09009 -0.00905 0.0289 Uiso calc R 1.000

loop_
_atom_type_symbol
_atom_type_description
_atom_type_scat_dispersion_real
_atom_type_scat_dispersion_imag
_atom_type_scat_source
O O 0.0106 0.0060 'International Tables Vol C Tables 4.2.6.8 and 6.1.1.4'
N N 0.0061 0.0033 'International Tables Vol C Tables 4.2.6.8 and 6.1.1.4'
H H 0.0000 0.0000 'International Tables Vol C Tables 4.2.6.8 and 6.1.1.4'
C C 0.0033 0.0016 'International Tables Vol C Tables 4.2.6.8 and 6.1.1.4'

loop_
_geom_angle_atom_site_label_1
_geom_angle_atom_site_label_2
_geom_angle_atom_site_label_3
_geom_angle_site_symmetry_1
_geom_angle_site_symmetry_2
_geom_angle_site_symmetry_3
_geom_angle
_geom_angle_publ_flag
C2 N1 C6 . . . 111.74(7) no
C6 N1 H1 . . . 110.0(7) no
C2 N1 H1 . . . 108.8(7) no
N1 C2 C21 . . . 108.71(7) no
N1 C2 C3 . . . 109.32(7) no
C3 C2 C21 . . . 112.30(7) no
C4 C3 C31 . . . 112.13(8) no
C2 C3 C4 . . . 109.65(7) no
C2 C3 C31 . . . 113.24(7) no
O4 C4 C5 . . . 121.93(7) no
O4 C4 C3 . . . 122.01(8) no
C3 C4 C5 . . . 116.06(8) no
C4 C5 C6 . . . 111.45(7) no
N1 C6 C5 . . . 107.47(7) no
C5 C6 C61 . . . 110.80(7) no
N1 C6 C61 . . . 111.22(7) no
C2 C21 C26 . . . 120.94(9) no
C2 C21 C22 . . . 120.46(8) no
C22 C21 C26 . . . 118.59(8) no
C21 C22 C23 . . . 120.99(9) no
C22 C23 C24 . . . 119.86(10) no
C23 C24 C25 . . . 119.66(10) no
C24 C25 C26 . . . 120.37(10) no
C21 C26 C25 . . . 120.52(9) no
C3 C31 C32 . . . 113.41(8) no
C31 C32 C33 . . . 113.72(9) no
C32 C33 C34 . . . 112.81(9) no
C33 C34 C35 . . . 113.73(10) no
C6 C61 C62 . . . 119.91(9) no
C62 C61 C66 . . . 118.87(9) no
C6 C61 C66 . . . 121.16(9) no
C61 C62 C63 . . . 120.31(10) no
C62 C63 C64 . . . 120.34(10) no
C63 C64 C65 . . . 119.78(10) no
C64 C65 C66 . . . 119.86(10) no
C61 C66 C65 . . . 120.84(10) no
N1 C2 H2 . . . 109.00 no
C3 C2 H2 . . . 109.00 no
C21 C2 H2 . . . 109.00 no
C2 C3 H3 . . . 107.00 no
C4 C3 H3 . . . 107.00 no
C31 C3 H3 . . . 107.00 no
C4 C5 H5A . . . 109.00 no
C4 C5 H5B . . . 109.00 no
C6 C5 H5A . . . 109.00 no
C6 C5 H5B . . . 109.00 no
H5A C5 H5B . . . 108.00 no
N1 C6 H6 . . . 109.00 no
C5 C6 H6 . . . 109.00 no
C61 C6 H6 . . . 109.00 no
C21 C22 H22 . . . 120.00 no
C23 C22 H22 . . . 120.00 no
C22 C23 H23 . . . 120.00 no
C24 C23 H23 . . . 120.00 no
C23 C24 H24 . . . 120.00 no
C25 C24 H24 . . . 120.00 no
C24 C25 H25 . . . 120.00 no
C26 C25 H25 . . . 120.00 no
C21 C26 H26 . . . 120.00 no
C25 C26 H26 . . . 120.00 no
C3 C31 H31A . . . 109.00 no
C3 C31 H31B . . . 109.00 no
C32 C31 H31A . . . 109.00 no
C32 C31 H31B . . . 109.00 no
H31A C31 H31B . . . 108.00 no
C31 C32 H32A . . . 109.00 no
C31 C32 H32B . . . 109.00 no
C33 C32 H32A . . . 109.00 no
C33 C32 H32B . . . 109.00 no
H32A C32 H32B . . . 108.00 no
C32 C33 H33A . . . 109.00 no
C32 C33 H33B . . . 109.00 no
C34 C33 H33A . . . 109.00 no
C34 C33 H33B . . . 109.00 no
H33A C33 H33B . . . 108.00 no
C33 C34 H34A . . . 109.00 no
C33 C34 H34B . . . 109.00 no
C35 C34 H34A . . . 109.00 no
C35 C34 H34B . . . 109.00 no
H34A C34 H34B . . . 108.00 no
C34 C35 H35A . . . 109.00 no
C34 C35 H35B . . . 109.00 no
C34 C35 H35C . . . 109.00 no
H35A C35 H35B . . . 109.00 no
H35A C35 H35C . . . 109.00 no
H35B C35 H35C . . . 109.00 no
C61 C62 H62 . . . 120.00 no
C63 C62 H62 . . . 120.00 no
C62 C63 H63 . . . 120.00 no
C64 C63 H63 . . . 120.00 no
C63 C64 H64 . . . 120.00 no
C65 C64 H64 . . . 120.00 no
C64 C65 H65 . . . 120.00 no
C66 C65 H65 . . . 120.00 no
C61 C66 H66 . . . 120.00 no
C65 C66 H66 . . . 120.00 no

loop_
_geom_bond_atom_site_label_1
_geom_bond_atom_site_label_2
_geom_bond_site_symmetry_1
_geom_bond_site_symmetry_2
_geom_bond_distance
_geom_bond_publ_flag
O4 C4 . . 1.2143(12) no
N1 C2 . . 1.4712(11) no
N1 C6 . . 1.4688(12) no
N1 H1 . . 0.911(12) no
C2 C3 . . 1.5497(13) no
C2 C21 . . 1.5130(12) no
C3 C31 . . 1.5310(13) no
C3 C4 . . 1.5260(12) no
C4 C5 . . 1.5063(13) no
C5 C6 . . 1.5323(13) no
C6 C61 . . 1.5139(12) no
C21 C22 . . 1.3903(14) no
C21 C26 . . 1.3925(14) no
C22 C23 . . 1.3869(14) no
C23 C24 . . 1.3922(16) no
C24 C25 . . 1.3784(16) no
C25 C26 . . 1.3919(15) no
C31 C32 . . 1.5216(15) no
C32 C33 . . 1.5259(15) no
C33 C34 . . 1.5207(15) no
C34 C35 . . 1.5219(16) no
C61 C66 . . 1.3874(14) no
C61 C62 . . 1.3890(14) no
C62 C63 . . 1.3946(15) no
C63 C64 . . 1.3785(15) no
C64 C65 . . 1.3854(16) no
C65 C66 . . 1.3910(15) no
C2 H2 . . 1.0000 no
C3 H3 . . 1.0000 no
C5 H5A . . 0.9900 no
C5 H5B . . 0.9900 no
C6 H6 . . 1.0000 no
C22 H22 . . 0.9500 no
C23 H23 . . 0.9500 no
C24 H24 . . 0.9500 no
C25 H25 . . 0.9500 no
C26 H26 . . 0.9500 no
C31 H31A . . 0.9900 no
C31 H31B . . 0.9900 no
C32 H32A . . 0.9900 no
C32 H32B . . 0.9900 no
C33 H33A . . 0.9900 no
C33 H33B . . 0.9900 no
C34 H34A . . 0.9900 no
C34 H34B . . 0.9900 no
C35 H35A . . 0.9800 no
C35 H35B . . 0.9800 no
C35 H35C . . 0.9800 no
C62 H62 . . 0.9500 no
C63 H63 . . 0.9500 no
C64 H64 . . 0.9500 no
C65 H65 . . 0.9500 no
C66 H66 . . 0.9500 no

loop_
_geom_contact_atom_site_label_1
_geom_contact_atom_site_label_2
_geom_contact_distance
_geom_contact_site_symmetry_1
_geom_contact_site_symmetry_2
_geom_contact_publ_flag
O4 C32 3.1202(12) . . no
O4 C6 3.2798(11) . 3_565 no
O4 C4 3.3294(11) . 3_565 no
O4 O4 3.2139(10) . 3_565 no
O4 C4 3.3158(11) . 3_555 no
O4 C5 3.2004(12) . 3_555 no
O4 C5 3.1736(12) . 3_565 no
O4 H32B 2.5300 . . no
O4 H31B 2.5800 . . no
O4 H5A 2.6700 . 3_565 no
O4 H5B 2.6300 . 3_555 no
O4 H6 2.5900 . 3_565 no
N1 H22 2.7200 . . no
N1 H66 2.6800 . . no
C4 O4 3.3294(11) . 3_565 no
C4 O4 3.3158(11) . 3_555 no
C5 O4 3.2004(12) . 3_555 no
C5 O4 3.1736(12) . 3_565 no
C6 O4 3.2798(11) . 3_565 no
C24 C26 3.5857(15) . 2_545 no
C26 C31 3.5949(14) . . no
C26 C24 3.5857(15) . 2_555 no
C31 C26 3.5949(14) . . no
C32 O4 3.1202(12) . . no
C3 H22 3.1000 . . no
C4 H32B 2.8800 . . no
C5 H32B 3.0200 . 3_555 no
C21 H64 3.0000 . 3_665 no
C21 H31A 2.6300 . . no
C22 H26 3.0900 . 1_545 no
C22 H3 2.8900 . . no
C22 H1 2.955(11) . . no
C24 H26 3.0600 . 2_545 no
C25 H23 3.1000 . 1_565 no
C26 H64 3.0200 . 3_665 no
C26 H31A 2.8800 . . no
C35 H35C 3.0300 . 2_445 no
C63 H34B 3.0600 . 3_555 no
C64 H1 2.600(12) . 3_665 no
C64 H34B 3.0700 . 3_555 no
C65 H1 3.000(12) . 3_665 no
C66 H1 2.982(11) . . no
C66 H5B 2.9200 . . no
H1 C22 2.955(11) . . no
H1 C66 2.982(11) . . no
H1 C64 2.600(12) . 3_665 no
H1 C65 3.000(12) . 3_665 no
H1 H64 2.5800 . 3_665 no
H2 H6 2.3200 . . no
H2 H26 2.3600 . . no
H3 C22 2.8900 . . no
H3 H22 2.5500 . . no
H3 H32A 2.4400 . . no
H5A O4 2.6700 . 3_565 no
H5A H32B 2.4200 . 3_555 no
H5B C66 2.9200 . . no
H5B O4 2.6300 . 3_555 no
H6 H2 2.3200 . . no
H6 H62 2.3600 . . no
H6 O4 2.5900 . 3_565 no
H22 N1 2.7200 . . no
H22 C3 3.1000 . . no
H22 H3 2.5500 . . no
H22 H65 2.4400 . 3_655 no
H23 C25 3.1000 . 1_545 no
H24 H32A 2.5200 . 2_555 no
H25 H31A 2.5800 . 2_555 no
H26 C22 3.0900 . 1_565 no
H26 H2 2.3600 . . no
H26 C24 3.0600 . 2_555 no
H31A C21 2.6300 . . no
H31A C26 2.8800 . . no
H31A H25 2.5800 . 2_545 no
H31B O4 2.5800 . . no
H31B H33B 2.5100 . . no
H32A H3 2.4400 . . no
H32A H34A 2.5600 . . no
H32A H24 2.5200 . 2_545 no
H32B O4 2.5300 . . no
H32B C4 2.8800 . . no
H32B H34B 2.5000 . . no
H32B C5 3.0200 . 3_555 no
H32B H5A 2.4200 . 3_555 no
H33A H35C 2.5800 . . no
H33B H31B 2.5100 . . no
H33B H35B 2.5700 . . no
H34A H32A 2.5600 . . no
H34B H32B 2.5000 . . no
H34B C63 3.0600 . 3_555 no
H34B C64 3.0700 . 3_555 no
H35A H35C 2.5500 . 2_445 no
H35B H33B 2.5700 . . no
H35B H63 2.5000 . 3_565 no
H35C H33A 2.5800 . . no
H35C C35 3.0300 . 2_455 no
H35C H35A 2.5500 . 2_455 no
H62 H6 2.3600 . . no
H63 H35B 2.5000 . 3_565 no
H64 C21 3.0000 . 3_665 no
H64 C26 3.0200 . 3_665 no
H64 H1 2.5800 . 3_665 no
H65 H22 2.4400 . 3_655 no
H65 H66 2.5600 . 3_655 no
H66 N1 2.6800 . . no
H66 H65 2.5600 . 3_655 no

loop_
_geom_hbond_atom_site_label_D
_geom_hbond_atom_site_label_H
_geom_hbond_atom_site_label_A
_geom_hbond_site_symmetry_A
_geom_hbond_distance_DH
_geom_hbond_distance_HA
_geom_hbond_distance_DA
_geom_hbond_angle_DHA
_geom_hbond_publ_flag
C6 H6 O4 3_565 1.00 2.59 3.2798(11) 126 yes
C34 H34B Cg1 3_555 0.99 2.87 3.7809(12) 154 yes

loop_
_geom_torsion_atom_site_label_1
_geom_torsion_atom_site_label_2
_geom_torsion_atom_site_label_3
_geom_torsion_atom_site_label_4
_geom_torsion_site_symmetry_1
_geom_torsion_site_symmetry_2
_geom_torsion_site_symmetry_3
_geom_torsion_site_symmetry_4
_geom_torsion
_geom_torsion_publ_flag
C6 N1 C2 C3 . . . . 65.82(9) no
C6 N1 C2 C21 . . . . -171.28(8) no
C2 N1 C6 C5 . . . . -66.24(9) no
C2 N1 C6 C61 . . . . 172.32(8) no
N1 C2 C3 C4 . . . . -51.99(10) no
N1 C2 C3 C31 . . . . -178.04(8) no
C21 C2 C3 C4 . . . . -172.73(7) no
C21 C2 C3 C31 . . . . 61.21(10) no
N1 C2 C21 C22 . . . . -49.98(11) no
N1 C2 C21 C26 . . . . 128.98(9) no
C3 C2 C21 C22 . . . . 71.12(11) no
C3 C2 C21 C26 . . . . -109.92(10) no
C2 C3 C4 O4 . . . . -134.43(9) no
C2 C3 C4 C5 . . . . 45.15(11) no
C31 C3 C4 O4 . . . . -7.74(13) no
C31 C3 C4 C5 . . . . 171.84(8) no
C2 C3 C31 C32 . . . . -159.31(8) no
C4 C3 C31 C32 . . . . 75.97(11) no
O4 C4 C5 C6 . . . . 132.23(9) no
C3 C4 C5 C6 . . . . -47.35(11) no
C4 C5 C6 N1 . . . . 54.81(10) no
C4 C5 C6 C61 . . . . 176.51(8) no
N1 C6 C61 C62 . . . . -138.96(9) no
N1 C6 C61 C66 . . . . 44.07(12) no
C5 C6 C61 C62 . . . . 101.57(10) no
C5 C6 C61 C66 . . . . -75.40(11) no
C2 C21 C22 C23 . . . . 177.34(9) no
C26 C21 C22 C23 . . . . -1.64(14) no
C2 C21 C26 C25 . . . . -177.96(9) no
C22 C21 C26 C25 . . . . 1.02(14) no
C21 C22 C23 C24 . . . . 0.85(15) no
C22 C23 C24 C25 . . . . 0.58(16) no
C23 C24 C25 C26 . . . . -1.19(16) no
C24 C25 C26 C21 . . . . 0.38(16) no
C3 C31 C32 C33 . . . . -177.25(8) no
C31 C32 C33 C34 . . . . 176.50(9) no
C32 C33 C34 C35 . . . . -179.13(9) no
C6 C61 C62 C63 . . . . -176.86(9) no
C66 C61 C62 C63 . . . . 0.17(15) no
C6 C61 C66 C65 . . . . 176.46(9) no
C62 C61 C66 C65 . . . . -0.54(15) no
C61 C62 C63 C64 . . . . 0.37(16) no
C62 C63 C64 C65 . . . . -0.55(16) no
C63 C64 C65 C66 . . . . 0.18(16) no
C64 C65 C66 C61 . . . . 0.37(16) no
